data_9016656
loop_
_publ_author_name
'Barkley, M. C.'
'Yang, H.'
'Downs, R. T.'

_publ_section_title
;
 Kozulite, a Mn-rich alkali amphibole
;
_journal_issue 12
_journal_name_full 'Acta Crystallographica, Section E'
_journal_page_first i83
_journal_page_last i83
_journal_paper_doi 10.1107/S1600536810046015
_journal_volume 66
_journal_year 2010
_chemical_compound_source 'Tanohata mine, Iwate Prefecture, Tohoku Region, Honshu Island, Japan'
_chemical_formula_sum 'Ca0.18 H2 K0.208 Mg2.305 Mn2.915 Na2.344 O24 Si8'
_chemical_name_mineral Kozulite
_space_group_IT_number 12
_symmetry_space_group_name_Hall '-C 2y'
_symmetry_space_group_name_H-M 'C 1 2/m 1'
_cell_angle_alpha 90
_cell_angle_beta 104.034
_cell_angle_gamma 90
_cell_formula_units_Z 2
_cell_length_a 9.9024
_cell_length_b 18.1117
_cell_length_c 5.2992
_cell_volume 922.040
_database_code_amcsd 0017887
_exptl_crystal_density_diffrn 3.228
_cod_original_formula_sum 'K.208 Na2.344 Ca.18 Mn2.915 Mg2.305 Si8 O24 H2'
_cod_database_code 9016656

loop_
_space_group_symop_operation_xyz
x,y,z
1/2+x,1/2+y,z
x,-y,z
1/2+x,1/2-y,z
-x,y,-z
1/2-x,1/2+y,-z
-x,-y,-z
1/2-x,1/2-y,-z

loop_
_atom_site_aniso_label
_atom_site_aniso_U_11
_atom_site_aniso_U_22
_atom_site_aniso_U_33
_atom_site_aniso_U_12
_atom_site_aniso_U_13
_atom_site_aniso_U_23
NaM4 0.02256 0.02513 0.02240 0.00000 0.01394 0.00000
CaM4 0.02256 0.02513 0.02240 0.00000 0.01394 0.00000
MnM4 0.02256 0.02513 0.02240 0.00000 0.01394 0.00000
MnM1 0.00812 0.01278 0.00693 0.00000 0.00151 0.00000
MgM1 0.00812 0.01278 0.00693 0.00000 0.00151 0.00000
MnM2 0.00981 0.00801 0.01081 0.00000 0.00360 0.00000
MgM2 0.00981 0.00801 0.01081 0.00000 0.00360 0.00000
MnM3 0.00777 0.00593 0.00635 0.00000 0.00091 0.00000
MgM3 0.00777 0.00593 0.00635 0.00000 0.00091 0.00000
Si1 0.00867 0.00776 0.00854 -0.00068 0.00063 0.00007
Si2 0.00895 0.00906 0.00918 -0.00125 0.00213 0.00087
O1 0.00883 0.01119 0.01146 -0.00133 0.00085 -0.00045
O2 0.00928 0.02024 0.01375 0.00151 0.00180 0.00306
O-H3 0.01394 0.01143 0.01332 0.00000 0.00215 0.00000
O4 0.02362 0.01152 0.01861 -0.00563 0.00544 0.00122
O5 0.01120 0.01709 0.01140 0.00000 0.00209 0.00495
O6 0.01147 0.01838 0.00989 0.00045 0.00065 -0.00395
O7 0.01488 0.00757 0.02267 0.00000 0.00217 0.00000

loop_
_atom_site_label
_atom_site_fract_x
_atom_site_fract_y
_atom_site_fract_z
_atom_site_occupancy
_atom_site_U_iso_or_equiv
_atom_site_type_symbol
_atom_site_attached_hydrogens
KAM 0.52110 0.00000 0.05337 0.10400 0.01495 K 0
NaAM* 0.55616 0.00000 0.12976 0.18700 0.01495 Na 0
NaA2 0.50000 -0.02152 0.00000 0.07300 0.01495 Na 0
NaA1 0.53855 -0.01917 0.10320 0.05600 0.01495 Na 0
NaM4 0.00000 0.27152 0.50000 0.80000 0.02191 Na 0
CaM4 0.00000 0.27152 0.50000 0.09000 0.02191 Ca 0
MnM4 0.00000 0.27152 0.50000 0.11000 0.02191 Mn 0
MnM1 0.00000 0.08447 0.50000 0.45300 0.00933 Mn 0
MgM1 0.00000 0.08447 0.50000 0.54700 0.00933 Mg 0
MnM2 0.00000 0.18224 0.00000 0.76600 0.00935 Mn 0
MgM2 0.00000 0.18224 0.00000 0.23400 0.00935 Mg 0
MnM3 0.00000 0.00000 0.00000 0.25700 0.00682 Mn 0
MgM3 0.00000 0.00000 0.00000 0.74300 0.00682 Mg 0
Si1 0.28233 0.08429 0.28706 1.00000 0.00858 Si 0
Si2 0.28734 0.16909 0.79054 1.00000 0.00908 Si 0
O1 0.11555 0.08452 0.21268 1.00000 0.01077 O 0
O2 0.11918 0.16575 0.71697 1.00000 0.01460 O 0
O-H3 0.10330 0.00000 0.71178 1.00000 0.01309 O 1
O4 0.35819 0.24732 0.79012 1.00000 0.01786 O 0
O5 0.34710 0.12714 0.07418 1.00000 0.01335 O 0
O6 0.34473 0.11704 0.57692 1.00000 0.01358 O 0
O7 0.34279 0.00000 0.28842 1.00000 0.01545 O 0

loop_
_cod_changelog_entry_id
_cod_changelog_entry_author
_cod_changelog_entry_date
_cod_changelog_entry_text
1
;cod-tools version 3.8.0
Id: cif_guess_AMCSD_atom_types 9574 2023-05-10 09:00:05Z saulius
;
2023-05-10T18:57:15+03:00
;Derived atom types and hydrogen counts
from atom names that follow the AMCSD naming convention
(Wat == water, O-H == hydroxyl).
;

loop_
_cod_related_entry_id
_cod_related_entry_database
_cod_related_entry_code
1 AMCSD 0017887
